data_7007391
loop_
_publ_author_name
'Lozano, A. Abel'
'S\'aez, Magal\'i'
'P\'erez, Jos\'e'
'Garc\'ia, Lu\'is'
'Lezama, Lu\'is'
'Rojo, Te\'ofilo'
'L\'opez, Gregorio'
'Garc\'ia, Gabriel'
'Santana, Ma Dolores'

_publ_section_title
;
 Structure and magnetic properties of carbonate-bridged five-coordinate
 nickel(II) complexes controlled by solvent effect.
;
_journal_issue 32
_journal_name_full 'Dalton transactions (Cambridge, England : 2003)'
_journal_page_first 3906
_journal_page_last 3911
_journal_paper_doi 10.1039/b604541c
_journal_year 2006
_chemical_formula_moiety 'C27 H54 N6 Ni2 O3, 2(F6 P)'
_chemical_formula_sum 'C27 H54 F12 N6 Ni2 O3 P2'
_chemical_formula_weight 918.12
_chemical_name_systematic
;
?
;
_space_group_IT_number 45
_symmetry_cell_setting orthorhombic
_symmetry_space_group_name_Hall 'I 2 -2c'
_symmetry_space_group_name_H-M 'I b a 2'
_atom_sites_solution_hydrogens geom
_atom_sites_solution_primary direct
_atom_sites_solution_secondary difmap
_audit_creation_method SHELXL-97
_cell_angle_alpha 90.00
_cell_angle_beta 90.00
_cell_angle_gamma 90.00
_cell_formula_units_Z 4
_cell_length_a 15.977(3)
_cell_length_b 16.6924(11)
_cell_length_c 15.8375(17)
_cell_measurement_reflns_used 100
_cell_measurement_temperature 173(2)
_cell_measurement_theta_max 12.084
_cell_measurement_theta_min 5.206
_cell_volume 4223.8(10)
_computing_cell_refinement 'Siemens xscans'
_computing_data_collection 'Siemens xscans'
_computing_data_reduction 'Siemens xscans'
_computing_molecular_graphics 'Bruker SHELXTL'
_computing_publication_material 'WinGX publication routines (Farrugia, 1998)'
_computing_structure_refinement 'SHELXL-97 (Sheldrick, 1997)'
_computing_structure_solution 'SHELXS-97 (Sheldrick, 1990)'
_diffrn_ambient_temperature 173(2)
_diffrn_measured_fraction_theta_full 0.998
_diffrn_measured_fraction_theta_max 0.998
_diffrn_measurement_device_type 'Siemens P4'
_diffrn_measurement_method /w-scan
_diffrn_radiation_monochromator graphite
_diffrn_radiation_source 'fine-focus sealed tube'
_diffrn_radiation_type MoK\a
_diffrn_radiation_wavelength 0.71073
_diffrn_reflns_av_R_equivalents 0.0365
_diffrn_reflns_av_sigmaI/netI 0.0446
_diffrn_reflns_limit_h_max 18
_diffrn_reflns_limit_h_min -18
_diffrn_reflns_limit_k_max 10
_diffrn_reflns_limit_k_min -19
_diffrn_reflns_limit_l_max 18
_diffrn_reflns_limit_l_min -18
_diffrn_reflns_number 7598
_diffrn_reflns_theta_full 25.00
_diffrn_reflns_theta_max 25.00
_diffrn_reflns_theta_min 3.04
_diffrn_standards_decay_% 13.45
_diffrn_standards_interval_count 247
_diffrn_standards_number 3
_exptl_absorpt_coefficient_mu 1.055
_exptl_absorpt_correction_T_max 0.8011
_exptl_absorpt_correction_T_min 0.5702
_exptl_absorpt_correction_type psi-scan
_exptl_crystal_colour Blue
_exptl_crystal_density_diffrn 1.444
_exptl_crystal_density_meas ?
_exptl_crystal_density_method .
_exptl_crystal_description Block
_exptl_crystal_F_000 1904
_exptl_crystal_size_max 0.60
_exptl_crystal_size_mid 0.22
_exptl_crystal_size_min 0.22
_refine_diff_density_max 1.668
_refine_diff_density_min -0.403
_refine_diff_density_rms 0.139
_refine_ls_abs_structure_details 'Flack H D (1983), Acta Cryst. A39, 876-881'
_refine_ls_abs_structure_Flack 0.05(3)
_refine_ls_extinction_method none
_refine_ls_goodness_of_fit_ref 1.089
_refine_ls_hydrogen_treatment 'NH free, rigid methyls, others riding'
_refine_ls_matrix_type full
_refine_ls_number_parameters 244
_refine_ls_number_reflns 3641
_refine_ls_number_restraints 307
_refine_ls_restrained_S_all 1.088
_refine_ls_R_factor_all 0.0652
_refine_ls_R_factor_gt 0.0558
_refine_ls_shift/su_max 0.000
_refine_ls_shift/su_mean 0.000
_refine_ls_structure_factor_coef Fsqd
_refine_ls_weighting_details 'calc w=1/[\s^2^(Fo^2^)+(0.1180P)^2^+0.0000P] where P=(Fo^2^+2Fc^2^)/3'
_refine_ls_weighting_scheme calc
_refine_ls_wR_factor_gt 0.1653
_refine_ls_wR_factor_ref 0.1722
_reflns_number_gt 3028
_reflns_number_total 3641
_reflns_threshold_expression >2sigma(I)
_cod_data_source_file b604541c.txt
_cod_data_source_block complex1a
_cod_depositor_comments
;
The following automatic conversions were performed:
'_symmetry_cell_setting' value 'Orthorhombic' changed to 'orthorhombic'
according to '/home/saulius/struct/CIF-dictionaries/cif_core.dic'
dictionary named 'cif_core.dic' version 2.4.1 from 2010-06-29.

Automatic conversion script
Id: cif_fix_enum 1527 2010-12-29 10:47:43Z saulius 
;
_cod_original_cell_volume 4223.9(9)
_cod_original_sg_symbol_Hall I2-2c
_cod_original_sg_symbol_H-M Iba2
_cod_database_code 7007391

loop_
_symmetry_equiv_pos_as_xyz
'x, y, z'
'-x, -y, z'
'-x, y, z+1/2'
'x, -y, z+1/2'
'x+1/2, y+1/2, z+1/2'
'-x+1/2, -y+1/2, z+1/2'
'-x+1/2, y+1/2, z+1'
'x+1/2, -y+1/2, z+1'

loop_
_atom_site_label
_atom_site_type_symbol
_atom_site_fract_x
_atom_site_fract_y
_atom_site_fract_z
_atom_site_U_iso_or_equiv
_atom_site_adp_type
_atom_site_occupancy
_atom_site_symmetry_multiplicity
_atom_site_calc_flag
_atom_site_refinement_flags
_atom_site_disorder_assembly
_atom_site_disorder_group
Ni1 Ni 0.08162(4) 0.90534(4) 0.60931(6) 0.0258(2) Uani 1 1 d . . .
N1 N 0.1026(4) 0.9039(3) 0.7344(4) 0.0353(13) Uani 1 1 d . . .
N2 N 0.1993(3) 0.8726(4) 0.5807(4) 0.0288(12) Uani 1 1 d . . .
N3 N 0.0177(3) 0.7989(3) 0.6086(5) 0.0379(11) Uani 1 1 d . . .
C1 C 0.1737(5) 0.9084(4) 0.7696(4) 0.0341(15) Uani 1 1 d . . .
C2 C 0.2510(5) 0.9160(4) 0.7222(4) 0.0345(15) Uani 1 1 d . . .
H2A H 0.2836 0.8666 0.7333 0.041 Uiso 1 1 calc R . .
H2B H 0.2826 0.9606 0.7482 0.041 Uiso 1 1 calc R . .
C3 C 0.2537(4) 0.9299(4) 0.6249(4) 0.0346(15) Uani 1 1 d . . .
C4 C 0.2214(4) 0.7859(4) 0.5894(4) 0.0381(17) Uani 1 1 d . . .
H4A H 0.2332 0.7738 0.6495 0.046 Uiso 1 1 calc R . .
H4B H 0.2728 0.7746 0.5566 0.046 Uiso 1 1 calc R . .
C5 C 0.1515(4) 0.7322(4) 0.5586(5) 0.0390(16) Uani 1 1 d . . .
H5A H 0.1332 0.7514 0.5024 0.047 Uiso 1 1 calc R . .
H5B H 0.1740 0.6774 0.5513 0.047 Uiso 1 1 calc R . .
C6 C 0.0763(4) 0.7281(4) 0.6153(7) 0.0453(16) Uani 1 1 d . . .
H6A H 0.0958 0.7237 0.6745 0.054 Uiso 1 1 calc R . .
H6B H 0.0446 0.6787 0.6019 0.054 Uiso 1 1 calc R . .
C7 C -0.0451(6) 0.7963(6) 0.6794(5) 0.049(2) Uani 1 1 d . . .
H7A H -0.0728 0.7432 0.6784 0.059 Uiso 1 1 calc R . .
H7B H -0.0887 0.8370 0.6680 0.059 Uiso 1 1 calc R . .
C8 C -0.0114(5) 0.8104(5) 0.7681(4) 0.0442(18) Uani 1 1 d . . .
H8A H 0.0326 0.7702 0.7800 0.053 Uiso 1 1 calc R . .
H8B H -0.0573 0.8020 0.8092 0.053 Uiso 1 1 calc R . .
C9 C 0.0252(5) 0.8939(4) 0.7814(5) 0.0382(17) Uani 1 1 d . . .
H9A H -0.0159 0.9347 0.7628 0.046 Uiso 1 1 calc R . .
H9B H 0.0361 0.9024 0.8423 0.046 Uiso 1 1 calc R . .
C10 C 0.1843(5) 0.9023(5) 0.8648(5) 0.0428(17) Uani 1 1 d . . .
H10A H 0.1571 0.9481 0.8920 0.064 Uiso 1 1 calc R . .
H10B H 0.2441 0.9023 0.8788 0.064 Uiso 1 1 calc R . .
H10C H 0.1587 0.8524 0.8849 0.064 Uiso 1 1 calc R . .
C11 C 0.2228(4) 1.0138(4) 0.6052(5) 0.0364(14) Uani 1 1 d . . .
H11A H 0.2150 1.0195 0.5441 0.055 Uiso 1 1 calc R . .
H11B H 0.2640 1.0531 0.6248 0.055 Uiso 1 1 calc R . .
H11C H 0.1693 1.0230 0.6339 0.055 Uiso 1 1 calc R . .
C12 C 0.3462(4) 0.9221(5) 0.5950(5) 0.048(2) Uani 1 1 d . . .
H12A H 0.3688 0.8704 0.6135 0.072 Uiso 1 1 calc R . .
H12B H 0.3795 0.9656 0.6194 0.072 Uiso 1 1 calc R . .
H12C H 0.3484 0.9253 0.5333 0.072 Uiso 1 1 calc R . .
C13 C -0.0311(6) 0.7916(5) 0.5288(5) 0.046(2) Uani 1 1 d . . .
H13A H -0.0525 0.7368 0.5234 0.069 Uiso 1 1 calc R . .
H13B H 0.0053 0.8038 0.4807 0.069 Uiso 1 1 calc R . .
H13C H -0.0781 0.8293 0.5299 0.069 Uiso 1 1 calc R . .
C27 C 0.0000 1.0000 0.5253(6) 0.033(2) Uani 1 2 d S . .
O1 O 0.0000 1.0000 0.6100(5) 0.0327(12) Uani 1 2 d S . .
O2 O 0.0478(3) 0.9496(3) 0.4911(3) 0.0314(10) Uani 1 1 d . . .
P1 P 0.27420(13) 0.85295(13) 0.33431(13) 0.0456(5) Uani 1 1 d . . .
F1 F 0.2043(5) 0.8291(5) 0.3983(4) 0.097(2) Uani 1 1 d U . .
F2 F 0.3395(5) 0.8897(4) 0.2707(5) 0.0872(19) Uani 1 1 d U . .
F3 F 0.2619(8) 0.7783(5) 0.2799(5) 0.128(3) Uani 1 1 d U . .
F4 F 0.2860(5) 0.9329(4) 0.3882(5) 0.089(2) Uani 1 1 d U . .
F5 F 0.3460(5) 0.8136(4) 0.3873(5) 0.103(2) Uani 1 1 d U . .
F6 F 0.2044(4) 0.9007(4) 0.2809(4) 0.0816(19) Uani 1 1 d U . .
H2 H 0.203(4) 0.885(4) 0.527(5) 0.013(15) Uiso 1 1 d . . .

loop_
_atom_site_aniso_label
_atom_site_aniso_U_11
_atom_site_aniso_U_22
_atom_site_aniso_U_33
_atom_site_aniso_U_23
_atom_site_aniso_U_13
_atom_site_aniso_U_12
Ni1 0.0283(4) 0.0304(4) 0.0187(4) 0.0007(4) 0.0002(4) 0.0050(3)
N1 0.050(4) 0.028(3) 0.028(3) 0.001(2) 0.001(3) -0.002(2)
N2 0.029(3) 0.036(3) 0.022(3) 0.000(2) 0.001(2) 0.006(2)
N3 0.034(3) 0.046(3) 0.033(3) 0.004(4) -0.002(3) -0.002(2)
C1 0.044(4) 0.032(3) 0.026(4) -0.001(3) -0.009(3) 0.001(3)
C2 0.040(4) 0.038(4) 0.026(3) 0.001(3) -0.004(3) -0.006(3)
C3 0.038(3) 0.037(3) 0.029(4) -0.001(3) -0.001(3) -0.002(3)
C4 0.045(4) 0.035(3) 0.035(5) 0.003(3) -0.003(3) 0.008(3)
C5 0.048(4) 0.028(3) 0.042(4) -0.002(3) -0.003(3) 0.001(3)
C6 0.051(4) 0.036(3) 0.049(4) 0.007(5) -0.008(4) 0.001(3)
C7 0.044(5) 0.064(5) 0.038(4) 0.002(4) 0.008(4) -0.005(4)
C8 0.049(4) 0.053(4) 0.031(4) 0.010(3) 0.009(3) -0.008(4)
C9 0.041(4) 0.048(4) 0.025(4) 0.003(3) 0.006(3) 0.001(3)
C10 0.055(5) 0.048(4) 0.025(4) 0.006(3) -0.010(3) -0.004(4)
C11 0.043(3) 0.034(3) 0.031(3) 0.002(4) 0.000(4) -0.005(2)
C12 0.033(3) 0.067(5) 0.044(6) 0.003(4) 0.001(3) -0.006(3)
C13 0.054(5) 0.049(5) 0.035(4) -0.002(4) -0.012(3) -0.015(4)
C27 0.029(5) 0.037(5) 0.033(5) 0.000 0.000 0.007(4)
O1 0.040(3) 0.040(3) 0.018(3) 0.000 0.000 0.013(2)
O2 0.042(3) 0.035(2) 0.017(2) 0.0008(18) 0.0021(19) 0.011(2)
P1 0.0577(11) 0.0533(12) 0.0257(9) -0.0045(8) 0.0032(8) 0.0089(9)
F1 0.098(4) 0.142(5) 0.050(3) 0.010(4) 0.021(3) -0.018(4)
F2 0.079(4) 0.092(4) 0.090(4) 0.015(3) 0.024(3) 0.004(3)
F3 0.215(7) 0.084(5) 0.086(5) -0.037(4) 0.013(5) -0.027(5)
F4 0.113(5) 0.069(3) 0.086(4) -0.013(3) -0.025(4) 0.006(3)
F5 0.104(5) 0.091(4) 0.115(5) 0.028(4) -0.025(4) 0.031(4)
F6 0.074(4) 0.095(4) 0.076(4) 0.029(3) -0.014(3) -0.001(3)

loop_
_atom_type_symbol
_atom_type_description
_atom_type_scat_dispersion_real
_atom_type_scat_dispersion_imag
_atom_type_scat_source
C C 0.0033 0.0016 'International Tables Vol C Tables 4.2.6.8 and 6.1.1.4'
H H 0.0000 0.0000 'International Tables Vol C Tables 4.2.6.8 and 6.1.1.4'
N N 0.0061 0.0033 'International Tables Vol C Tables 4.2.6.8 and 6.1.1.4'
O O 0.0106 0.0060 'International Tables Vol C Tables 4.2.6.8 and 6.1.1.4'
F F 0.0171 0.0103 'International Tables Vol C Tables 4.2.6.8 and 6.1.1.4'
P P 0.1023 0.0942 'International Tables Vol C Tables 4.2.6.8 and 6.1.1.4'
Ni Ni 0.3393 1.1124 'International Tables Vol C Tables 4.2.6.8 and 6.1.1.4'

loop_
_geom_angle_atom_site_label_1
_geom_angle_atom_site_label_2
_geom_angle_atom_site_label_3
_geom_angle
_geom_angle_site_symmetry_1
_geom_angle_site_symmetry_3
_geom_angle_publ_flag
N2 Ni1 N1 93.6(3) . . ?
N2 Ni1 O1 143.73(19) . . ?
N1 Ni1 O1 96.3(3) . . ?
N2 Ni1 N3 103.3(2) . . ?
N1 Ni1 N3 94.5(3) . . ?
O1 Ni1 N3 110.55(15) . . ?
N2 Ni1 O2 97.8(2) . . ?
N1 Ni1 O2 158.9(2) . . ?
O1 Ni1 O2 64.3(2) . . ?
N3 Ni1 O2 100.0(2) . . ?
N2 Ni1 C27 123.5(2) . . ?
N1 Ni1 C27 129.3(3) . . ?
O1 Ni1 C27 33.3(3) . . ?
N3 Ni1 C27 106.95(17) . . ?
O2 Ni1 C27 31.0(2) . . ?
N2 Ni1 Ni1 143.62(18) . 2_575 ?
N1 Ni1 Ni1 96.62(17) . 2_575 ?
O1 Ni1 Ni1 0.3(2) . 2_575 ?
N3 Ni1 Ni1 110.55(14) . 2_575 ?
O2 Ni1 Ni1 63.98(12) . 2_575 ?
C27 Ni1 Ni1 33.00(19) . 2_575 ?
C1 N1 C9 123.0(6) . . ?
C1 N1 Ni1 125.6(5) . . ?
C9 N1 Ni1 111.3(5) . . ?
C3 N2 C4 116.5(5) . . ?
C3 N2 Ni1 105.6(4) . . ?
C4 N2 Ni1 117.6(4) . . ?
C13 N3 C7 106.3(5) . . ?
C13 N3 C6 108.6(7) . . ?
C7 N3 C6 109.8(6) . . ?
C13 N3 Ni1 109.7(5) . . ?
C7 N3 Ni1 110.7(5) . . ?
C6 N3 Ni1 111.6(4) . . ?
N1 C1 C2 122.7(7) . . ?
N1 C1 C10 122.2(7) . . ?
C2 C1 C10 115.0(7) . . ?
C1 C2 C3 123.2(6) . . ?
N2 C3 C11 108.0(5) . . ?
N2 C3 C12 111.2(6) . . ?
C11 C3 C12 108.9(6) . . ?
N2 C3 C2 110.9(6) . . ?
C11 C3 C2 109.4(6) . . ?
C12 C3 C2 108.3(6) . . ?
N2 C4 C5 111.6(6) . . ?
C6 C5 C4 115.1(7) . . ?
C5 C6 N3 114.7(7) . . ?
N3 C7 C8 116.5(7) . . ?
C7 C8 C9 113.9(7) . . ?
N1 C9 C8 111.1(6) . . ?
O2 C27 O2 129.0(9) 2_575 . ?
O2 C27 O1 115.5(5) 2_575 . ?
O2 C27 O1 115.5(5) . . ?
O2 C27 Ni1 58.6(3) 2_575 2_575 ?
O2 C27 Ni1 172.1(6) . 2_575 ?
O1 C27 Ni1 57.00(19) . 2_575 ?
O2 C27 Ni1 172.1(6) 2_575 . ?
O2 C27 Ni1 58.6(3) . . ?
O1 C27 Ni1 57.00(19) . . ?
Ni1 C27 Ni1 114.0(4) 2_575 . ?
C27 O1 Ni1 89.7(2) . 2_575 ?
C27 O1 Ni1 89.7(2) . . ?
Ni1 O1 Ni1 179.4(4) 2_575 . ?
C27 O2 Ni1 90.4(5) . . ?
F3 P1 F1 93.8(5) . . ?
F3 P1 F5 93.1(6) . . ?
F1 P1 F5 94.0(4) . . ?
F3 P1 F2 92.4(5) . . ?
F1 P1 F2 171.7(4) . . ?
F5 P1 F2 91.2(4) . . ?
F3 P1 F4 177.9(5) . . ?
F1 P1 F4 87.2(4) . . ?
F5 P1 F4 88.7(4) . . ?
F2 P1 F4 86.4(4) . . ?
F3 P1 F6 91.1(6) . . ?
F1 P1 F6 88.4(4) . . ?
F5 P1 F6 175.0(4) . . ?
F2 P1 F6 86.0(4) . . ?
F4 P1 F6 87.0(4) . . ?

loop_
_geom_bond_atom_site_label_1
_geom_bond_atom_site_label_2
_geom_bond_distance
_geom_bond_site_symmetry_2
_geom_bond_publ_flag
Ni1 N2 2.009(5) . ?
Ni1 N1 2.010(6) . ?
Ni1 O1 2.0488(7) . ?
Ni1 N3 2.049(5) . ?
Ni1 O2 2.084(5) . ?
Ni1 C27 2.443(5) . ?
Ni1 Ni1 4.0976(13) 2_575 ?
N1 C1 1.267(10) . ?
N1 C9 1.454(10) . ?
N2 C3 1.471(9) . ?
N2 C4 1.497(9) . ?
N3 C13 1.490(10) . ?
N3 C7 1.505(10) . ?
N3 C6 1.512(8) . ?
C1 C2 1.451(11) . ?
C1 C10 1.521(10) . ?
C2 C3 1.560(9) . ?
C3 C11 1.517(9) . ?
C3 C12 1.557(9) . ?
C4 C5 1.512(10) . ?
C5 C6 1.502(11) . ?
C7 C8 1.523(11) . ?
C8 C9 1.526(11) . ?
C27 O2 1.258(6) 2_575 ?
C27 O2 1.258(6) . ?
C27 O1 1.341(12) . ?
C27 Ni1 2.443(5) 2_575 ?
O1 Ni1 2.0488(7) 2_575 ?
P1 F3 1.527(7) . ?
P1 F1 1.560(7) . ?
P1 F5 1.566(7) . ?
P1 F2 1.574(7) . ?
P1 F4 1.596(7) . ?
P1 F6 1.611(6) . ?

loop_
_geom_hbond_atom_site_label_D
_geom_hbond_atom_site_label_H
_geom_hbond_atom_site_label_A
_geom_hbond_distance_DH
_geom_hbond_distance_HA
_geom_hbond_distance_DA
_geom_hbond_angle_DHA
_geom_hbond_site_symmetry_A
N2 H2 F1 0.87(7) 2.25(7) 2.979(9) 142(5) .
